data_7711461
loop_
_publ_author_name
'Mol\<canov, Lidija'
'\<Senjug, Pavla'
'Bari\<si\'c, Dario'
'Paji\'c, Damir'
'Mol\<canov, Kre\<simir'
'Juri\'c, Marijana'

_publ_section_title
;
 Oxalate-based [CuIICrIII] coordination compounds affected by the
 tridentate ligand, simple anion, and reactant ratio: structural and
 magnetic features
;
_journal_name_full 'Dalton Transactions'
_journal_paper_doi 10.1039/D2DT01949C
_journal_year 2022
_chemical_formula_moiety '2(C21 H13 Cr Cu N3 O13), C15 H17 Cu N3 O3, 8(H2 O), O'
_chemical_formula_sum 'C57 H59 Cr2 Cu3 N9 O38'
_chemical_formula_weight 1772.78
_space_group_IT_number 14
_space_group_name_Hall '-P 2ybc'
_space_group_name_H-M_alt 'P 1 21/c 1'
_symmetry_cell_setting monoclinic
_symmetry_space_group_name_Hall '-P 2ybc'
_symmetry_space_group_name_H-M 'P 1 21/c 1'
_atom_sites_solution_hydrogens mixed
_audit_creation_date 2020-06-05T13:38:00-00:00
_audit_creation_method 'WinGX routine CIF_UPDATE'
_audit_update_record
;
2022-09-06 deposited with the CCDC.	2022-10-05 downloaded from the CCDC.
;
_cell_angle_alpha 90
_cell_angle_beta 95.685(2)
_cell_angle_gamma 90
_cell_formula_units_Z 4
_cell_length_a 15.2116(3)
_cell_length_b 22.3842(5)
_cell_length_c 20.5541(4)
_cell_measurement_reflns_used 12915
_cell_measurement_temperature 293(2)
_cell_measurement_theta_max 75.624
_cell_measurement_theta_min 3.944
_cell_volume 6964.2(2)
_computing_cell_refinement 'CrysAlisPro 1.171.38.43 (Rigaku OD, 2015)'
_computing_data_collection 'CrysAlisPro 1.171.38.43 (Rigaku OD, 2015)'
_computing_data_reduction 'CrysAlisPro 1.171.38.43 (Rigaku OD, 2015)'
_computing_structure_refinement 'SHELXL-2017/1 (Sheldrick, 2017)'
_computing_structure_solution 'SHELXT 2018/2 (Sheldrick, 2018)'
_diffrn_ambient_temperature 293(2)
_diffrn_detector_area_resol_mean 10.4323
_diffrn_measured_fraction_theta_full 0.998
_diffrn_measured_fraction_theta_max 0.981
_diffrn_measurement_device_type 'Xcalibur, Ruby, Nova'
_diffrn_measurement_method '\w scans'
_diffrn_radiation_monochromator mirror
_diffrn_radiation_type CuK\a
_diffrn_radiation_wavelength 1.54184
_diffrn_reflns_av_R_equivalents 0.0915
_diffrn_reflns_av_unetI/netI 0.1057
_diffrn_reflns_Laue_measured_fraction_full 0.998
_diffrn_reflns_Laue_measured_fraction_max 0.981
_diffrn_reflns_limit_h_max 19
_diffrn_reflns_limit_h_min -18
_diffrn_reflns_limit_k_max 27
_diffrn_reflns_limit_k_min -28
_diffrn_reflns_limit_l_max 25
_diffrn_reflns_limit_l_min -21
_diffrn_reflns_number 38580
_diffrn_reflns_point_group_measured_fraction_full 0.998
_diffrn_reflns_point_group_measured_fraction_max 0.981
_diffrn_reflns_theta_full 67.684
_diffrn_reflns_theta_max 76.483
_diffrn_reflns_theta_min 2.919
_diffrn_source 'micro-focus sealed X-ray tube'
_exptl_absorpt_coefficient_mu 4.439
_exptl_absorpt_correction_T_max 1
_exptl_absorpt_correction_T_min 0.17154
_exptl_absorpt_correction_type multi-scan
_exptl_absorpt_process_details
;
        CrysAlisPro 1.171.38.43 (Rigaku Oxford Diffraction, 2015)
        Empirical absorption correction using spherical harmonics,
 implemented in SCALE3 ABSPACK scaling algorithm.
;
_exptl_crystal_colour 'light blue'
_exptl_crystal_density_diffrn 1.691
_exptl_crystal_description prism
_exptl_crystal_F_000 3612
_exptl_crystal_size_max 0.15
_exptl_crystal_size_mid 0.05
_exptl_crystal_size_min 0.05
_refine_diff_density_max 1.946
_refine_diff_density_min -1.632
_refine_diff_density_rms 0.17
_refine_ls_extinction_method none
_refine_ls_goodness_of_fit_ref 1.113
_refine_ls_hydrogen_treatment mixed
_refine_ls_matrix_type full
_refine_ls_number_parameters 1004
_refine_ls_number_reflns 14350
_refine_ls_number_restraints 52
_refine_ls_restrained_S_all 1.115
_refine_ls_R_factor_all 0.1179
_refine_ls_R_factor_gt 0.0912
_refine_ls_shift/su_max 0
_refine_ls_shift/su_mean 0
_refine_ls_structure_factor_coef Fsqd
_refine_ls_weighting_details 'w=1/[\s^2^(Fo^2^)+(0.2000P)^2^] where P=(Fo^2^+2Fc^2^)/3'
_refine_ls_weighting_scheme calc
_refine_ls_wR_factor_ref 0.3047
_reflns_number_gt 10112
_reflns_number_total 14350
_reflns_threshold_expression 'I > 2\s(I)'
_cod_data_source_file d2dt01949c2.cif
_cod_data_source_block lidija_p100_zeleni
_cod_original_sg_symbol_H-M 'P 21/c'
_cod_database_code 7711461

loop_
_space_group_symop_id
_space_group_symop_operation_xyz
1 x,y,z
2 -x,1/2+y,1/2-z
3 -x,-y,-z
4 x,1/2-y,1/2+z

loop_
_atom_site_label
_atom_site_fract_x
_atom_site_fract_y
_atom_site_fract_z
_atom_site_U_iso_or_equiv
_atom_site_adp_type
_atom_site_calc_flag
_atom_site_occupancy
_atom_site_disorder_assembly
_atom_site_disorder_group
_atom_site_type_symbol
Cr1 0.91142(7) 0.20736(4) 0.40286(5) 0.0339(2) Uani d 1 . . Cr
Cr2 0.46843(8) 0.16570(4) 0.25043(5) 0.0404(3) Uani d 1 . . Cr
Cu1 0.43466(5) 0.37588(3) 0.08617(4) 0.0311(2) Uani d 1 . . Cu
Cu2 0.95278(7) 0.39087(4) 0.23409(4) 0.0404(3) Uani d 1 . . Cu
Cu3 0.45871(6) 0.35251(4) 0.42092(5) 0.0401(3) Uani d 1 . . Cu
C1 0.2705(4) 0.2991(3) 0.0838(3) 0.0408(13) Uani d 1 . . C
H1 0.308317 0.266478 0.084381 0.049 Uiso calc 1 . . H
C2 0.1818(5) 0.2888(3) 0.0794(3) 0.0439(14) Uani d 1 . . C
H2 0.159912 0.249998 0.077453 0.053 Uiso calc 1 . . H
C3 0.1254(5) 0.3369(3) 0.0778(3) 0.0442(14) Uani d 1 . . C
H3 0.064582 0.331065 0.073647 0.053 Uiso calc 1 . . H
C4 0.1601(4) 0.3945(3) 0.0826(3) 0.0355(12) Uani d 1 . . C
H4 0.122839 0.427365 0.082956 0.043 Uiso calc 1 . . H
C5 0.2510(4) 0.4021(3) 0.0867(3) 0.0324(11) Uani d 1 . . C
C6 0.2967(4) 0.4602(3) 0.0902(3) 0.0320(11) Uani d 1 . . C
C7 0.2602(4) 0.5165(3) 0.0977(3) 0.0365(12) Uani d 1 . . C
H7 0.200221 0.520888 0.10196 0.044 Uiso calc 1 . . H
C8 0.3152(5) 0.5661(3) 0.0986(3) 0.0394(13) Uani d 1 . . C
H8 0.291781 0.603944 0.103887 0.047 Uiso calc 1 . . H
C9 0.4045(4) 0.5600(2) 0.0916(3) 0.0366(12) Uani d 1 . . C
H9 0.441125 0.59323 0.090708 0.044 Uiso calc 1 . . H
C10 0.4376(4) 0.5021(2) 0.0860(2) 0.0296(10) Uani d 1 . . C
C11 0.5311(4) 0.4843(2) 0.0817(2) 0.0297(10) Uani d 1 . . C
C12 0.6008(4) 0.5251(3) 0.0808(3) 0.0371(13) Uani d 1 . . C
H12 0.590815 0.566 0.083773 0.045 Uiso calc 1 . . H
C13 0.6850(4) 0.5032(3) 0.0753(3) 0.0390(13) Uani d 1 . . C
H13 0.732215 0.529378 0.074079 0.047 Uiso calc 1 . . H
C14 0.6986(4) 0.4425(3) 0.0717(3) 0.0380(13) Uani d 1 . . C
H14 0.754471 0.427212 0.067078 0.046 Uiso calc 1 . . H
C15 0.6260(4) 0.4041(3) 0.0751(3) 0.0330(11) Uani d 1 . . C
H15 0.635307 0.363071 0.074335 0.04 Uiso calc 1 . . H
C16 0.7544(5) 0.3894(4) 0.2358(3) 0.0524(17) Uani d 1 . . C
H16 0.758391 0.348083 0.232934 0.063 Uiso calc 1 . . H
C17 0.6719(6) 0.4160(4) 0.2391(4) 0.061(2) Uani d 1 . . C
H17 0.621347 0.392809 0.240373 0.074 Uiso calc 1 . . H
C18 0.6675(7) 0.4770(5) 0.2403(4) 0.067(3) Uani d 1 . . C
H18 0.612931 0.49556 0.241244 0.08 Uiso calc 1 . . H
C19 0.7424(7) 0.5113(4) 0.2403(3) 0.061(2) Uani d 1 . . C
H19 0.738809 0.552745 0.240854 0.073 Uiso calc 1 . . H
C20 0.8240(6) 0.4828(3) 0.2394(3) 0.0493(17) Uani d 1 . . C
C21 0.9104(6) 0.5138(3) 0.2435(3) 0.0515(18) Uani d 1 . . C
C22 0.9268(8) 0.5742(4) 0.2500(4) 0.067(2) Uani d 1 . . C
H22 0.880466 0.601399 0.248933 0.081 Uiso calc 1 . . H
C23 1.0131(8) 0.5933(4) 0.2581(4) 0.072(3) Uani d 1 . . C
H23 1.02471 0.633844 0.263954 0.087 Uiso calc 1 . . H
C24 1.0815(7) 0.5547(4) 0.2577(4) 0.065(2) Uani d 1 . . C
H24 1.139534 0.568334 0.262477 0.078 Uiso calc 1 . . H
C25 1.0624(6) 0.4932(3) 0.2500(3) 0.0520(18) Uani d 1 . . C
C26 1.1259(5) 0.4441(3) 0.2498(3) 0.0484(17) Uani d 1 . . C
C27 1.2168(6) 0.4511(4) 0.2562(3) 0.0554(19) Uani d 1 . . C
H27 1.241375 0.489205 0.259238 0.066 Uiso calc 1 . . H
C28 1.2700(6) 0.4024(4) 0.2580(4) 0.063(2) Uani d 1 . . C
H28 1.331131 0.406582 0.262684 0.076 Uiso calc 1 . . H
C29 1.2315(7) 0.3459(4) 0.2528(4) 0.064(2) Uani d 1 . . C
H29 1.266662 0.311861 0.254448 0.077 Uiso calc 1 . . H
C30 1.1404(6) 0.3412(3) 0.2450(3) 0.0510(17) Uani d 1 . . C
H30 1.115054 0.303412 0.24029 0.061 Uiso calc 1 . . H
C31 0.2784(5) 0.2949(3) 0.4259(4) 0.0461(15) Uani d 1 . . C
H31 0.307457 0.258522 0.423436 0.055 Uiso calc 1 . . H
C32 0.1895(5) 0.2941(3) 0.4320(4) 0.0499(17) Uani d 1 . . C
H32 0.158584 0.258335 0.432766 0.06 Uiso calc 1 . . H
C33 0.1470(5) 0.3487(3) 0.4372(4) 0.0484(15) Uani d 1 . . C
H33 0.087012 0.349665 0.442558 0.058 Uiso calc 1 . . H
C34 0.1938(5) 0.4015(3) 0.4343(4) 0.0481(16) Uani d 1 . . C
H34 0.166108 0.43827 0.437336 0.058 Uiso calc 1 . . H
C35 0.2829(5) 0.3978(3) 0.4267(3) 0.0423(14) Uani d 1 . . C
C36 0.3404(5) 0.4510(3) 0.4222(3) 0.0396(13) Uani d 1 . . C
C37 0.3134(4) 0.5104(3) 0.4207(3) 0.0393(13) Uani d 1 . . C
H37 0.254725 0.520978 0.423174 0.047 Uiso calc 1 . . H
C38 0.3792(5) 0.5535(3) 0.4153(3) 0.0425(15) Uani d 1 . . C
H38 0.363579 0.593645 0.41403 0.051 Uiso calc 1 . . H
C39 0.4656(5) 0.5381(3) 0.4118(3) 0.0407(14) Uani d 1 . . C
H39 0.508469 0.567096 0.407883 0.049 Uiso calc 1 . . H
C40 0.4873(5) 0.4778(3) 0.4143(3) 0.0390(13) Uani d 1 . . C
C41 0.5766(5) 0.4514(3) 0.4131(3) 0.0403(14) Uani d 1 . . C
C42 0.6533(5) 0.4846(3) 0.4092(3) 0.0456(15) Uani d 1 . . C
H42 0.650684 0.525954 0.405718 0.055 Uiso calc 1 . . H
C43 0.7329(5) 0.4553(4) 0.4107(4) 0.0542(18) Uani d 1 . . C
H43 0.78471 0.476753 0.407988 0.065 Uiso calc 1 . . H
C44 0.7355(5) 0.3938(4) 0.4164(4) 0.0531(17) Uani d 1 . . C
H44 0.78897 0.373391 0.418486 0.064 Uiso calc 1 . . H
C45 0.6566(5) 0.3633(3) 0.4188(4) 0.0463(15) Uani d 1 . . C
H45 0.657955 0.321856 0.421844 0.056 Uiso calc 1 . . H
C46 1.0513(4) 0.1282(3) 0.4071(3) 0.0396(13) Uani d 1 . . C
C47 0.9646(4) 0.0905(3) 0.4014(3) 0.0390(13) Uani d 1 . . C
C48 0.8260(4) 0.2014(3) 0.5141(3) 0.0385(13) Uani d 1 . . C
C49 0.7538(4) 0.2153(3) 0.4579(3) 0.0370(12) Uani d 1 . . C
C50 0.9253(4) 0.2811(3) 0.2960(3) 0.0387(13) Uani d 1 . . C
C51 0.9401(4) 0.3215(3) 0.3583(3) 0.0358(12) Uani d 1 . . C
C52 0.6292(6) 0.1118(3) 0.2371(3) 0.0487(17) Uani d 1 . . C
C53 0.5643(6) 0.0612(3) 0.2525(3) 0.0489(17) Uani d 1 . . C
C54 0.2905(6) 0.1650(3) 0.2077(3) 0.0540(19) Uani d 1 . . C
C55 0.3419(9) 0.1547(3) 0.1465(4) 0.067(3) Uani d 1 . . C
C56 0.4668(4) 0.2829(3) 0.2953(3) 0.0388(13) Uani d 1 . . C
C57 0.4855(4) 0.2424(3) 0.3560(3) 0.0338(11) Uani d 1 . . C
N1 0.3062(3) 0.3546(2) 0.0875(2) 0.0307(9) Uani d 1 . . N
N2 0.3830(3) 0.4549(2) 0.0840(2) 0.0322(10) Uani d 1 . . N
N3 0.5445(3) 0.4243(2) 0.0793(2) 0.0301(9) Uani d 1 . . N
N4 0.8281(4) 0.4226(3) 0.2366(3) 0.0430(12) Uani d 1 . . N
N5 0.9782(4) 0.4759(2) 0.2421(3) 0.0450(13) Uani d 1 . . N
N6 1.0876(4) 0.3890(3) 0.2440(3) 0.0447(12) Uani d 1 . . N
N7 0.3258(3) 0.3454(2) 0.4231(3) 0.0387(11) Uani d 1 . . N
N8 0.4256(4) 0.4363(2) 0.4187(3) 0.0389(11) Uani d 1 . . N
N9 0.5794(4) 0.3909(2) 0.4169(3) 0.0385(11) Uani d 1 . . N
O1 0.4660(6) 0.4065(3) 0.2023(3) 0.0771(19) Uani d 1 . . O
H1A 0.446(9) 0.373(3) 0.227(6) 0.116 Uiso d 1 . . H
H1B 0.451(9) 0.440(3) 0.229(6) 0.116 Uiso d 1 . . H
O2 0.4846(3) 0.29954(18) 0.12080(19) 0.0357(9) Uani d 1 . . O
H2A 0.462192 0.288585 0.160849 0.054 Uiso d 1 . . H
H2B 0.54353 0.311411 0.132651 0.054 Uiso d 1 . . H
O3 0.4343(3) 0.33811(19) -0.0151(2) 0.0372(9) Uani d 1 . . O
H3A 0.465185 0.313053 -0.0415(15) 0.056 Uiso d 1 . . H
H3B 0.373603 0.334048 -0.0284(18) 0.056 Uiso d 1 . . H
O5 0.9387(3) 0.3781(2) 0.1276(2) 0.0407(10) Uani d 1 . . O
H5A 0.910824 0.408841 0.103607 0.061 Uiso d 1 . . H
H5B 0.910786 0.341817 0.115026 0.061 Uiso d 1 . . H
O6 0.4828(4) 0.3330(2) 0.5287(3) 0.0540(12) Uani d 1 . . O
H6A 0.489315 0.329408 0.574408 0.081 Uiso d 1 . . H
H6B 0.447669 0.367785 0.519083 0.081 Uiso d 1 . . H
O7 1.0377(3) 0.18492(19) 0.4079(2) 0.0376(9) Uani d 1 . . O
O8 0.8939(3) 0.12123(19) 0.3907(2) 0.0393(9) Uani d 1 . . O
O9 1.1230(3) 0.1033(2) 0.4106(3) 0.0444(10) Uani d 1 . . O
O10 0.9668(3) 0.0362(2) 0.4082(3) 0.0430(10) Uani d 1 . . O
O11 0.9049(3) 0.1989(2) 0.4966(2) 0.0398(9) Uani d 1 . . O
O12 0.7838(3) 0.2220(2) 0.4018(2) 0.0369(9) Uani d 1 . . O
O13 0.8052(3) 0.1939(2) 0.5700(2) 0.0452(10) Uani d 1 . . O
O14 0.6757(3) 0.2195(2) 0.4678(2) 0.0455(10) Uani d 1 . . O
O15 0.9384(3) 0.29417(19) 0.4121(2) 0.0358(9) Uani d 1 . . O
O16 0.9096(3) 0.22676(19) 0.3076(2) 0.0407(10) Uani d 1 . . O
O17 0.9538(3) 0.37481(18) 0.3504(2) 0.0376(9) Uani d 1 . . O
O18 0.9285(4) 0.3030(2) 0.2418(2) 0.0496(12) Uani d 1 . . O
O19 0.5921(4) 0.1639(2) 0.2331(3) 0.0495(12) Uani d 1 . . O
O20 0.4883(4) 0.0800(2) 0.2643(2) 0.0483(12) Uani d 1 . . O
O21 0.5894(5) 0.0095(2) 0.2533(2) 0.0574(15) Uani d 1 . . O
O22 0.7062(4) 0.1015(2) 0.2302(3) 0.0568(13) Uani d 1 . . O
O23 0.3416(3) 0.1640(2) 0.2616(2) 0.0436(10) Uani d 1 . . O
O24 0.4256(5) 0.1544(2) 0.1587(3) 0.0588(15) Uani d 1 . . O
O25 0.2111(5) 0.1729(4) 0.2028(3) 0.089(3) Uani d 1 . . O
O26 0.3015(7) 0.1468(3) 0.0926(3) 0.093(3) Uani d 1 . . O
O27 0.4953(3) 0.18690(18) 0.3448(2) 0.0391(9) Uani d 1 . . O
O28 0.4608(3) 0.25460(18) 0.2411(2) 0.0388(9) Uani d 1 . . O
O29 0.4877(3) 0.26495(17) 0.4111(2) 0.0362(9) Uani d 1 . . O
O30 0.4577(3) 0.33625(19) 0.3030(3) 0.0459(11) Uani d 1 . . O
O31 0.2877(3) 0.15321(19) 0.3939(2) 0.0382(9) Uani d 1 . . O
H31A 0.341196 0.136395 0.376369 0.057 Uiso d 1 . . H
H31B 0.251054 0.157421 0.351377 0.057 Uiso d 1 . . H
O32 0.8920(3) 0.4686(2) 0.0388(2) 0.0444(10) Uani d 1 . . O
H32A 0.910421 0.504086 0.06181 0.067 Uiso d 1 . . H
H32B 0.940784 0.459888 0.014129 0.067 Uiso d 1 . . H
O33 0.7677(5) 0.2013(3) 0.1678(4) 0.085(2) Uani d 1 . . O
H33A 0.715603 0.17913 0.171988 0.128 Uiso d 1 . . H
H33B 0.760888 0.240767 0.185975 0.128 Uiso d 1 . . H
O34 0.6200(3) 0.2602(2) 0.5811(3) 0.0489(11) Uani d 1 . . O
H34A 0.678(3) 0.250(4) 0.600(3) 0.073 Uiso d 1 . . H
H34B 0.623(6) 0.3022(10) 0.580(5) 0.073 Uiso d 1 . . H
O35 0.1035(3) 0.5380(2) 0.4605(3) 0.0560(13) Uani d 1 . . O
H35A 0.12423 0.574497 0.443398 0.084 Uiso d 1 . . H
H35B 0.043825 0.536521 0.439586 0.084 Uiso d 1 . . H
O36 0.6680(4) 0.2705(2) 0.2949(3) 0.0578(13) Uani d 1 . . O
H36A 0.706(6) 0.260(3) 0.333(3) 0.087 Uiso d 1 . . H
H36B 0.675271 0.234169 0.268312 0.087 Uiso d 1 . . H
O37 0.1531(7) 0.6554(5) 0.4324(6) 0.298(16) Uani d 1 . . O
H37A 0.168036 0.681443 0.394908 0.447 Uiso d 1 . . H
H37B 0.095761 0.666005 0.44259 0.447 Uiso d 1 . . H
O38 0.9468(4) 0.4858(3) 0.4138(3) 0.0606(14) Uani d 1 . . O
H38A 0.918036 0.522593 0.399463 0.091 Uiso d 1 . . H
H38B 0.92415 0.451694 0.387154 0.091 Uiso d 1 . . H
O39 0.8860(10) 0.6109(8) 0.4200(7) 0.122(7) Uani d 0.649(17) A 1 O
O40 0.9985(14) 0.6985(10) 0.4292(11) 0.076(6) Uiso d 0.351(17) A 2 O

loop_
_atom_site_aniso_label
_atom_site_aniso_U_11
_atom_site_aniso_U_22
_atom_site_aniso_U_33
_atom_site_aniso_U_12
_atom_site_aniso_U_13
_atom_site_aniso_U_23
Cr1 0.0392(5) 0.0258(5) 0.0365(5) -0.0023(4) 0.0021(4) 0.0037(4)
Cr2 0.0679(7) 0.0177(5) 0.0367(5) -0.0007(4) 0.0120(5) 0.0004(4)
Cu1 0.0343(4) 0.0185(4) 0.0400(4) 0.0023(3) 0.0009(3) 0.0016(3)
Cu2 0.0585(6) 0.0268(5) 0.0348(5) 0.0017(4) -0.0015(4) 0.0028(3)
Cu3 0.0426(5) 0.0188(4) 0.0569(6) -0.0008(3) -0.0049(4) -0.0057(4)
C1 0.045(3) 0.024(3) 0.053(4) 0.000(2) 0.002(3) -0.002(2)
C2 0.051(4) 0.031(3) 0.050(4) -0.008(3) 0.006(3) 0.000(3)
C3 0.042(3) 0.040(3) 0.049(3) -0.007(3) 0.000(3) 0.003(3)
C4 0.036(3) 0.038(3) 0.032(3) 0.002(2) 0.001(2) 0.002(2)
C5 0.036(3) 0.027(3) 0.033(3) 0.005(2) -0.002(2) 0.002(2)
C6 0.042(3) 0.026(3) 0.026(2) 0.004(2) -0.006(2) 0.0030(19)
C7 0.042(3) 0.031(3) 0.034(3) 0.006(2) -0.006(2) 0.001(2)
C8 0.055(4) 0.022(3) 0.039(3) 0.010(2) -0.004(2) 0.000(2)
C9 0.054(3) 0.019(3) 0.036(3) 0.003(2) -0.001(2) -0.001(2)
C10 0.038(3) 0.024(3) 0.026(2) 0.001(2) 0.0007(19) 0.0028(18)
C11 0.043(3) 0.020(2) 0.025(2) -0.001(2) -0.0016(19) 0.0031(18)
C12 0.047(3) 0.024(3) 0.037(3) -0.008(2) -0.008(2) 0.005(2)
C13 0.045(3) 0.037(3) 0.033(3) -0.005(2) -0.005(2) -0.002(2)
C14 0.040(3) 0.030(3) 0.042(3) -0.001(2) -0.003(2) 0.007(2)
C15 0.038(3) 0.026(3) 0.034(3) 0.002(2) -0.002(2) -0.002(2)
C16 0.055(4) 0.062(5) 0.039(3) 0.007(3) -0.006(3) 0.008(3)
C17 0.071(5) 0.076(6) 0.035(3) 0.016(4) -0.004(3) -0.004(3)
C18 0.082(6) 0.083(6) 0.033(3) 0.036(5) -0.006(3) -0.008(4)
C19 0.094(6) 0.052(4) 0.034(3) 0.032(4) -0.006(3) -0.002(3)
C20 0.081(5) 0.036(3) 0.031(3) 0.011(3) 0.000(3) 0.005(2)
C21 0.098(6) 0.034(3) 0.024(3) 0.006(3) 0.009(3) 0.007(2)
C22 0.111(8) 0.033(4) 0.061(5) 0.012(4) 0.023(5) 0.004(3)
C23 0.138(9) 0.031(4) 0.053(4) -0.015(5) 0.026(5) 0.004(3)
C24 0.102(7) 0.041(4) 0.053(4) -0.019(4) 0.008(4) 0.007(3)
C25 0.089(6) 0.037(3) 0.031(3) -0.014(3) 0.010(3) 0.006(3)
C26 0.072(5) 0.042(4) 0.028(3) -0.011(3) -0.009(3) 0.005(2)
C27 0.080(5) 0.052(4) 0.032(3) -0.016(4) -0.006(3) 0.006(3)
C28 0.067(5) 0.060(5) 0.057(4) -0.005(4) -0.021(4) 0.012(4)
C29 0.085(6) 0.056(5) 0.046(4) 0.007(4) -0.015(4) 0.009(3)
C30 0.067(4) 0.041(4) 0.042(3) 0.007(3) -0.009(3) 0.008(3)
C31 0.060(4) 0.021(3) 0.056(4) -0.006(3) -0.004(3) -0.003(2)
C32 0.060(4) 0.038(3) 0.050(4) -0.014(3) -0.006(3) 0.003(3)
C33 0.042(3) 0.052(4) 0.049(4) -0.006(3) -0.005(3) 0.002(3)
C34 0.046(3) 0.041(3) 0.053(4) 0.003(3) -0.016(3) 0.003(3)
C35 0.049(3) 0.027(3) 0.047(3) -0.004(2) -0.010(3) 0.001(2)
C36 0.052(3) 0.026(3) 0.038(3) -0.002(2) -0.008(2) -0.004(2)
C37 0.046(3) 0.030(3) 0.041(3) 0.005(2) 0.000(2) -0.004(2)
C38 0.071(4) 0.017(3) 0.037(3) 0.002(2) -0.008(3) 0.000(2)
C39 0.061(4) 0.024(3) 0.037(3) -0.010(2) 0.002(3) 0.003(2)
C40 0.059(4) 0.024(3) 0.032(3) -0.006(2) -0.007(2) -0.003(2)
C41 0.057(4) 0.031(3) 0.031(3) -0.007(3) -0.007(2) -0.002(2)
C42 0.058(4) 0.037(3) 0.041(3) -0.010(3) 0.002(3) -0.006(3)
C43 0.052(4) 0.062(5) 0.047(4) -0.019(3) 0.001(3) 0.002(3)
C44 0.049(4) 0.059(5) 0.052(4) 0.004(3) 0.006(3) -0.011(3)
C45 0.042(3) 0.041(4) 0.055(4) -0.002(3) 0.001(3) -0.002(3)
C46 0.049(3) 0.035(3) 0.035(3) -0.005(3) 0.002(2) 0.002(2)
C47 0.047(3) 0.026(3) 0.043(3) -0.002(2) -0.002(2) 0.005(2)
C48 0.048(3) 0.024(3) 0.041(3) 0.000(2) -0.003(2) 0.005(2)
C49 0.044(3) 0.024(3) 0.042(3) 0.001(2) -0.002(2) 0.003(2)
C50 0.045(3) 0.032(3) 0.038(3) -0.003(2) -0.004(2) 0.005(2)
C51 0.040(3) 0.032(3) 0.035(3) 0.003(2) -0.001(2) 0.003(2)
C52 0.087(6) 0.028(3) 0.031(3) 0.004(3) 0.008(3) -0.001(2)
C53 0.083(5) 0.028(3) 0.035(3) 0.013(3) 0.002(3) -0.002(2)
C54 0.079(5) 0.047(4) 0.035(3) -0.027(4) 0.000(3) 0.004(3)
C55 0.139(10) 0.027(3) 0.035(4) -0.015(4) 0.004(4) -0.001(3)
C56 0.043(3) 0.028(3) 0.045(3) 0.002(2) 0.002(2) -0.001(2)
C57 0.035(3) 0.023(3) 0.043(3) -0.001(2) 0.002(2) -0.002(2)
N1 0.028(2) 0.031(2) 0.034(2) -0.0027(17) 0.0057(17) 0.0040(18)
N2 0.046(3) 0.017(2) 0.032(2) 0.0049(18) -0.0057(18) 0.0020(16)
N3 0.034(2) 0.026(2) 0.030(2) 0.0001(17) 0.0006(17) 0.0019(17)
N4 0.054(3) 0.041(3) 0.035(2) 0.012(2) 0.006(2) 0.005(2)
N5 0.072(4) 0.026(3) 0.035(2) -0.007(2) -0.003(2) 0.005(2)
N6 0.057(3) 0.045(3) 0.031(2) -0.003(2) -0.001(2) 0.004(2)
N7 0.036(2) 0.027(2) 0.053(3) -0.0052(19) 0.005(2) -0.002(2)
N8 0.047(3) 0.022(2) 0.045(3) 0.0003(19) -0.011(2) -0.0030(19)
N9 0.042(3) 0.028(2) 0.045(3) -0.0050(19) 0.001(2) -0.004(2)
O1 0.100(5) 0.064(4) 0.067(4) 0.008(4) 0.002(4) 0.003(3)
O2 0.045(2) 0.029(2) 0.0336(19) 0.0119(16) 0.0059(16) 0.0067(15)
O3 0.045(2) 0.033(2) 0.0324(19) 0.0067(17) -0.0017(16) -0.0058(16)
O5 0.049(2) 0.039(2) 0.032(2) -0.0010(18) -0.0083(17) -0.0021(17)
O6 0.072(3) 0.042(3) 0.049(3) -0.003(2) 0.009(2) -0.013(2)
O7 0.036(2) 0.030(2) 0.048(2) 0.0001(16) 0.0078(17) 0.0015(17)
O8 0.037(2) 0.027(2) 0.054(2) -0.0065(16) 0.0064(18) 0.0009(18)
O9 0.040(2) 0.033(2) 0.059(3) -0.0023(17) 0.0005(19) 0.000(2)
O10 0.042(2) 0.029(2) 0.059(3) -0.0043(17) 0.0038(19) 0.0054(19)
O11 0.041(2) 0.036(2) 0.042(2) -0.0012(17) 0.0017(17) 0.0092(18)
O12 0.040(2) 0.035(2) 0.035(2) 0.0033(16) 0.0027(16) 0.0002(16)
O13 0.053(3) 0.038(2) 0.045(2) 0.0058(19) 0.005(2) 0.0059(19)
O14 0.044(2) 0.044(3) 0.049(2) 0.0044(19) 0.0026(19) 0.002(2)
O15 0.045(2) 0.030(2) 0.0325(19) -0.0033(16) 0.0011(16) 0.0008(15)
O16 0.059(3) 0.024(2) 0.038(2) -0.0038(18) 0.0015(18) -0.0002(16)
O17 0.051(2) 0.026(2) 0.035(2) -0.0019(17) -0.0001(17) 0.0035(16)
O18 0.082(4) 0.027(2) 0.037(2) -0.007(2) -0.008(2) 0.0008(17)
O19 0.068(3) 0.030(2) 0.055(3) 0.008(2) 0.027(2) 0.0051(19)
O20 0.085(4) 0.025(2) 0.036(2) -0.003(2) 0.012(2) 0.0037(17)
O21 0.109(5) 0.023(2) 0.039(2) 0.012(2) 0.001(3) -0.0002(18)
O22 0.077(4) 0.041(3) 0.052(3) 0.016(2) 0.005(3) 0.001(2)
O23 0.063(3) 0.033(2) 0.035(2) -0.0095(19) 0.0027(19) 0.0050(17)
O24 0.113(5) 0.026(2) 0.039(2) -0.004(3) 0.014(3) -0.0003(18)
O25 0.077(4) 0.130(7) 0.057(3) -0.045(4) -0.014(3) 0.036(4)
O26 0.172(9) 0.058(4) 0.040(3) -0.006(4) -0.025(4) -0.002(3)
O27 0.058(3) 0.0191(19) 0.040(2) -0.0015(17) 0.0041(18) -0.0014(16)
O28 0.057(3) 0.0179(19) 0.042(2) 0.0004(16) 0.0098(18) 0.0007(16)
O29 0.045(2) 0.0193(18) 0.043(2) 0.0051(15) -0.0016(17) -0.0036(16)
O30 0.060(3) 0.021(2) 0.054(3) 0.0047(18) -0.005(2) -0.0023(18)
O31 0.042(2) 0.031(2) 0.040(2) -0.0038(16) -0.0019(17) 0.0005(16)
O32 0.048(2) 0.041(2) 0.045(2) -0.0101(19) 0.0068(19) -0.0045(19)
O33 0.080(5) 0.084(5) 0.092(5) -0.002(4) 0.007(4) 0.013(4)
O34 0.053(3) 0.039(2) 0.056(3) -0.011(2) 0.013(2) -0.005(2)
O35 0.047(3) 0.049(3) 0.070(3) 0.000(2) 0.001(2) -0.001(2)
O36 0.069(3) 0.048(3) 0.054(3) 0.003(2) -0.008(2) 0.006(2)
O37 0.57(4) 0.100(10) 0.182(16) -0.121(17) -0.16(2) 0.037(10)
O38 0.055(3) 0.062(3) 0.065(3) -0.005(3) 0.003(2) -0.021(3)
O39 0.110(11) 0.160(15) 0.083(8) 0.080(10) -0.044(7) -0.050(9)

loop_
_atom_type_symbol
_atom_type_description
_atom_type_scat_dispersion_real
_atom_type_scat_dispersion_imag
_atom_type_scat_source
C C 0.0181 0.0091 'International Tables Vol C Tables 4.2.6.8 and 6.1.1.4'
H H 0 0 'International Tables Vol C Tables 4.2.6.8 and 6.1.1.4'
N N 0.0311 0.018 'International Tables Vol C Tables 4.2.6.8 and 6.1.1.4'
O O 0.0492 0.0322 'International Tables Vol C Tables 4.2.6.8 and 6.1.1.4'
Cr Cr -0.1635 2.4439 'International Tables Vol C Tables 4.2.6.8 and 6.1.1.4'
Cu Cu -1.9646 0.5888 'International Tables Vol C Tables 4.2.6.8 and 6.1.1.4'

loop_
_geom_angle_atom_site_label_1
_geom_angle_atom_site_label_2
_geom_angle_atom_site_label_3
_geom_angle
_geom_angle_site_symmetry_1
_geom_angle_site_symmetry_3
_geom_angle_publ_flag
O11 Cr1 O8 90.6(2) . . ?
O11 Cr1 O12 83.10(18) . . ?
O8 Cr1 O12 92.37(19) . . ?
O11 Cr1 O7 93.88(19) . . ?
O8 Cr1 O7 82.85(18) . . ?
O12 Cr1 O7 174.33(19) . . ?
O11 Cr1 O15 91.80(18) . . ?
O8 Cr1 O15 175.37(19) . . ?
O12 Cr1 O15 91.85(19) . . ?
O7 Cr1 O15 93.04(19) . . ?
O11 Cr1 O16 172.15(19) . . ?
O8 Cr1 O16 95.77(19) . . ?
O12 Cr1 O16 92.04(19) . . ?
O7 Cr1 O16 91.5(2) . . ?
O15 Cr1 O16 82.18(17) . . ?
O19 Cr2 O24 93.3(3) . . ?
O19 Cr2 O20 82.5(2) . . ?
O24 Cr2 O20 92.7(2) . . ?
O19 Cr2 O23 175.6(2) . . ?
O24 Cr2 O23 82.7(3) . . ?
O20 Cr2 O23 95.9(2) . . ?
O19 Cr2 O27 94.2(2) . . ?
O24 Cr2 O27 170.3(2) . . ?
O20 Cr2 O27 94.42(19) . . ?
O23 Cr2 O27 90.0(2) . . ?
O19 Cr2 O28 92.9(2) . . ?
O24 Cr2 O28 91.5(2) . . ?
O20 Cr2 O28 174.0(2) . . ?
O23 Cr2 O28 89.01(19) . . ?
O27 Cr2 O28 82.01(18) . . ?
N2 Cu1 O2 160.21(19) . . ?
N2 Cu1 N3 81.0(2) . . ?
O2 Cu1 N3 101.51(18) . . ?
N2 Cu1 N1 79.9(2) . . ?
O2 Cu1 N1 97.47(19) . . ?
N3 Cu1 N1 160.6(2) . . ?
N2 Cu1 O3 111.03(18) . . ?
O2 Cu1 O3 88.51(16) . . ?
N3 Cu1 O3 93.65(18) . . ?
N1 Cu1 O3 90.59(18) . . ?
N5 Cu2 O18 170.7(2) . . ?
N5 Cu2 N4 80.5(3) . . ?
O18 Cu2 N4 99.2(3) . . ?
N5 Cu2 N6 79.7(3) . . ?
O18 Cu2 N6 99.4(2) . . ?
N4 Cu2 N6 159.5(3) . . ?
N5 Cu2 O5 102.2(2) . . ?
O18 Cu2 O5 87.16(18) . . ?
N4 Cu2 O5 94.2(2) . . ?
N6 Cu2 O5 95.4(2) . . ?
N5 Cu2 O17 94.58(19) . . ?
O18 Cu2 O17 76.09(17) . . ?
N4 Cu2 O17 86.63(19) . . ?
N6 Cu2 O17 89.42(19) . . ?
O5 Cu2 O17 163.12(16) . . ?
N8 Cu3 O29 172.7(2) . . ?
N8 Cu3 N7 79.6(2) . . ?
O29 Cu3 N7 98.8(2) . . ?
N8 Cu3 N9 79.9(2) . . ?
O29 Cu3 N9 101.5(2) . . ?
N7 Cu3 N9 159.5(2) . . ?
N8 Cu3 O6 103.1(2) . . ?
O29 Cu3 O6 83.97(18) . . ?
N7 Cu3 O6 91.6(2) . . ?
N9 Cu3 O6 93.6(2) . . ?
N8 Cu3 H6B 79.49(17) . . ?
O29 Cu3 H6B 107.26(13) . . ?
N7 Cu3 H6B 79.30(17) . . ?
N9 Cu3 H6B 97.50(16) . . ?
O6 Cu3 H6B 25.02(14) . . ?
N1 C1 C2 123.3(6) . . ?
N1 C1 H1 118.4 . . ?
C2 C1 H1 118.4 . . ?
C1 C2 C3 118.7(6) . . ?
C1 C2 H2 120.7 . . ?
C3 C2 H2 120.7 . . ?
C2 C3 C4 119.4(6) . . ?
C2 C3 H3 120.3 . . ?
C4 C3 H3 120.3 . . ?
C5 C4 C3 119.2(6) . . ?
C5 C4 H4 120.4 . . ?
C3 C4 H4 120.4 . . ?
N1 C5 C4 121.2(5) . . ?
N1 C5 C6 113.7(5) . . ?
C4 C5 C6 125.0(5) . . ?
N2 C6 C7 119.8(5) . . ?
N2 C6 C5 112.3(5) . . ?
C7 C6 C5 127.9(6) . . ?
C8 C7 C6 118.6(6) . . ?
C8 C7 H7 120.7 . . ?
C6 C7 H7 120.7 . . ?
C9 C8 C7 121.1(5) . . ?
C9 C8 H8 119.5 . . ?
C7 C8 H8 119.5 . . ?
C8 C9 C10 117.6(5) . . ?
C8 C9 H9 121.2 . . ?
C10 C9 H9 121.2 . . ?
N2 C10 C9 120.4(5) . . ?
N2 C10 C11 112.3(5) . . ?
C9 C10 C11 127.3(5) . . ?
N3 C11 C12 121.9(6) . . ?
N3 C11 C10 114.4(5) . . ?
C12 C11 C10 123.7(5) . . ?
C13 C12 C11 118.4(6) . . ?
C13 C12 H12 120.8 . . ?
C11 C12 H12 120.8 . . ?
C14 C13 C12 119.9(6) . . ?
C14 C13 H13 120 . . ?
C12 C13 H13 120 . . ?
C13 C14 C15 118.5(6) . . ?
C13 C14 H14 120.8 . . ?
C15 C14 H14 120.8 . . ?
N3 C15 C14 122.5(5) . . ?
N3 C15 H15 118.7 . . ?
C14 C15 H15 118.7 . . ?
N4 C16 C17 121.2(8) . . ?
N4 C16 H16 119.4 . . ?
C17 C16 H16 119.4 . . ?
C18 C17 C16 118.1(10) . . ?
C18 C17 H17 120.9 . . ?
C16 C17 H17 120.9 . . ?
C17 C18 C19 121.0(9) . . ?
C17 C18 H18 119.5 . . ?
C19 C18 H18 119.5 . . ?
C18 C19 C20 118.9(8) . . ?
C18 C19 H19 120.5 . . ?
C20 C19 H19 120.5 . . ?
N4 C20 C19 120.0(8) . . ?
N4 C20 C21 115.1(7) . . ?
C19 C20 C21 124.9(7) . . ?
N5 C21 C22 119.4(9) . . ?
N5 C21 C20 112.6(6) . . ?
C22 C21 C20 127.9(9) . . ?
C23 C22 C21 118.6(9) . . ?
C23 C22 H22 120.7 . . ?
C21 C22 H22 120.7 . . ?
C24 C23 C22 121.8(8) . . ?
C24 C23 H23 119.1 . . ?
C22 C23 H23 119.1 . . ?
C23 C24 C25 118.3(10) . . ?
C23 C24 H24 120.9 . . ?
C25 C24 H24 120.9 . . ?
N5 C25 C24 118.8(9) . . ?
N5 C25 C26 114.0(6) . . ?
C24 C25 C26 127.2(9) . . ?
N6 C26 C27 121.7(7) . . ?
N6 C26 C25 113.7(7) . . ?
C27 C26 C25 124.5(7) . . ?
C28 C27 C26 119.8(8) . . ?
C28 C27 H27 120.1 . . ?
C26 C27 H27 120.1 . . ?
C27 C28 C29 118.9(9) . . ?
C27 C28 H28 120.6 . . ?
C29 C28 H28 120.6 . . ?
C30 C29 C28 119.2(8) . . ?
C30 C29 H29 120.4 . . ?
C28 C29 H29 120.4 . . ?
N6 C30 C29 122.2(8) . . ?
N6 C30 H30 118.9 . . ?
C29 C30 H30 118.9 . . ?
N7 C31 C32 123.5(6) . . ?
N7 C31 H31 118.3 . . ?
C32 C31 H31 118.3 . . ?
C31 C32 C33 117.8(6) . . ?
C31 C32 H32 121.1 . . ?
C33 C32 H32 121.1 . . ?
C34 C33 C32 120.1(7) . . ?
C34 C33 H33 119.9 . . ?
C32 C33 H33 119.9 . . ?
C35 C34 C33 117.9(7) . . ?
C35 C34 H34 121.1 . . ?
C33 C34 H34 121.1 . . ?
N7 C35 C34 123.0(6) . . ?
N7 C35 C36 113.7(6) . . ?
C34 C35 C36 123.3(6) . . ?
N8 C36 C37 121.1(6) . . ?
N8 C36 C35 112.5(6) . . ?
C37 C36 C35 126.3(6) . . ?
C36 C37 C38 116.6(6) . . ?
C36 C37 H37 121.7 . . ?
C38 C37 H37 121.7 . . ?
C39 C38 C37 121.9(6) . . ?
C39 C38 H38 119.1 . . ?
C37 C38 H38 119.1 . . ?
C38 C39 C40 118.0(6) . . ?
C38 C39 H39 121 . . ?
C40 C39 H39 121 . . ?
N8 C40 C39 120.9(7) . . ?
N8 C40 C41 112.1(5) . . ?
C39 C40 C41 126.9(6) . . ?
N9 C41 C42 120.9(7) . . ?
N9 C41 C40 114.8(6) . . ?
C42 C41 C40 124.2(6) . . ?
C43 C42 C41 119.1(7) . . ?
C43 C42 H42 120.5 . . ?
C41 C42 H42 120.5 . . ?
C42 C43 C44 119.7(7) . . ?
C42 C43 H43 120.2 . . ?
C44 C43 H43 120.2 . . ?
C43 C44 C45 118.4(7) . . ?
C43 C44 H44 120.8 . . ?
C45 C44 H44 120.8 . . ?
N9 C45 C44 122.6(7) . . ?
N9 C45 H45 118.7 . . ?
C44 C45 H45 118.7 . . ?
O9 C46 O7 126.4(6) . . ?
O9 C46 C47 120.1(6) . . ?
O7 C46 C47 113.4(6) . . ?
O10 C47 O8 124.6(6) . . ?
O10 C47 C46 121.0(6) . . ?
O8 C47 C46 114.4(5) . . ?
O13 C48 O11 125.9(6) . . ?
O13 C48 C49 119.7(6) . . ?
O11 C48 C49 114.4(6) . . ?
O14 C49 O12 124.9(6) . . ?
O14 C49 C48 121.3(6) . . ?
O12 C49 C48 113.8(5) . . ?
O18 C50 O16 125.7(6) . . ?
O18 C50 C51 119.8(6) . . ?
O16 C50 C51 114.5(5) . . ?
O17 C51 O15 127.2(6) . . ?
O17 C51 C50 117.9(5) . . ?
O15 C51 C50 114.9(5) . . ?
O22 C52 O19 125.6(7) . . ?
O22 C52 C53 121.6(6) . . ?
O19 C52 C53 112.7(7) . . ?
O21 C53 O20 126.8(8) . . ?
O21 C53 C52 119.4(8) . . ?
O20 C53 C52 113.8(6) . . ?
O25 C54 O23 125.7(8) . . ?
O25 C54 C55 121.9(8) . . ?
O23 C54 C55 112.4(8) . . ?
O26 C55 O24 125.5(11) . . ?
O26 C55 C54 120.2(11) . . ?
O24 C55 C54 114.3(7) . . ?
O30 C56 O28 127.0(6) . . ?
O30 C56 C57 119.0(6) . . ?
O28 C56 C57 113.9(5) . . ?
O29 C57 O27 124.8(6) . . ?
O29 C57 C56 119.1(5) . . ?
O27 C57 C56 116.1(5) . . ?
C5 N1 C1 118.2(5) . . ?
C5 N1 Cu1 114.6(4) . . ?
C1 N1 Cu1 126.9(4) . . ?
C6 N2 C10 122.5(5) . . ?
C6 N2 Cu1 118.7(4) . . ?
C10 N2 Cu1 118.1(4) . . ?
C15 N3 C11 118.7(5) . . ?
C15 N3 Cu1 127.5(4) . . ?
C11 N3 Cu1 113.7(4) . . ?
C16 N4 C20 120.6(7) . . ?
C16 N4 Cu2 126.0(5) . . ?
C20 N4 Cu2 113.4(6) . . ?
C25 N5 C21 123.1(6) . . ?
C25 N5 Cu2 118.4(5) . . ?
C21 N5 Cu2 118.3(5) . . ?
C30 N6 C26 118.1(7) . . ?
C30 N6 Cu2 127.9(5) . . ?
C26 N6 Cu2 114.0(5) . . ?
C31 N7 C35 117.6(6) . . ?
C31 N7 Cu3 127.2(5) . . ?
C35 N7 Cu3 115.0(4) . . ?
C40 N8 C36 121.5(5) . . ?
C40 N8 Cu3 119.5(5) . . ?
C36 N8 Cu3 119.0(4) . . ?
C45 N9 C41 119.3(6) . . ?
C45 N9 Cu3 127.1(5) . . ?
C41 N9 Cu3 113.6(5) . . ?
H1A O1 H1B 101(4) . . ?
Cu1 O2 H2A 112.1(3) . . ?
Cu1 O2 H2B 99.9(3) . . ?
H2A O2 H2B 105.1(4) . . ?
Cu1 O3 H3A 143.6(14) . . ?
Cu1 O3 H3B 103(2) . . ?
H3A O3 H3B 107.9(19) . . ?
Cu2 O5 H5A 115.3(4) . . ?
Cu2 O5 H5B 112.5(3) . . ?
H5A O5 H5B 109.0(4) . . ?
Cu3 O6 H6A 173.0(5) . . ?
Cu3 O6 H6B 66.7(3) . . ?
H6A O6 H6B 106.3(5) . . ?
C46 O7 Cr1 114.0(4) . . ?
C47 O8 Cr1 114.0(4) . . ?
C48 O11 Cr1 114.4(4) . . ?
C49 O12 Cr1 114.0(4) . . ?
C51 O15 Cr1 114.2(4) . . ?
C50 O16 Cr1 114.1(4) . . ?
C51 O17 Cu2 106.9(4) . . ?
C50 O18 Cu2 119.3(4) . . ?
C52 O19 Cr2 115.5(5) . . ?
C53 O20 Cr2 115.2(5) . . ?
C54 O23 Cr2 114.5(5) . . ?
C55 O24 Cr2 115.0(5) . . ?
C57 O27 Cr2 113.0(4) . . ?
C56 O28 Cr2 114.3(4) . . ?
C57 O29 Cu3 120.0(4) . . ?
H31A O31 H31B 97.2(4) . . ?
H32A O32 H32B 103.2(4) . . ?
H33A O33 H33B 108.7(8) . . ?
H34A O34 H34B 102(4) . . ?
H35A O35 H35B 101.2(5) . . ?
H36A O36 H36B 98(4) . . ?
H37A O37 H37B 107.9(10) . . ?
H38A O38 H38B 111.7(6) . . ?

loop_
_geom_bond_atom_site_label_1
_geom_bond_atom_site_label_2
_geom_bond_site_symmetry_2
_geom_bond_distance
_geom_bond_publ_flag
Cr1 O11 . 1.949(5) ?
Cr1 O8 . 1.959(4) ?
Cr1 O12 . 1.966(4) ?
Cr1 O7 . 1.978(4) ?
Cr1 O15 . 1.991(4) ?
Cr1 O16 . 2.003(4) ?
Cr2 O19 . 1.949(6) ?
Cr2 O24 . 1.949(6) ?
Cr2 O20 . 1.958(5) ?
Cr2 O23 . 1.965(5) ?
Cr2 O27 . 1.999(4) ?
Cr2 O28 . 2.001(4) ?
Cu1 N2 . 1.934(5) ?
Cu1 O2 . 1.974(4) ?
Cu1 N3 . 2.007(5) ?
Cu1 N1 . 2.013(5) ?
Cu1 O3 . 2.246(4) ?
Cu2 N5 . 1.945(5) ?
Cu2 O18 . 2.010(5) ?
Cu2 N4 . 2.030(6) ?
Cu2 N6 . 2.041(6) ?
Cu2 O5 . 2.197(4) ?
Cu2 O17 . 2.416(4) ?
Cu3 N8 . 1.941(5) ?
Cu3 O29 . 2.023(4) ?
Cu3 N7 . 2.033(5) ?
Cu3 N9 . 2.036(5) ?
Cu3 O6 . 2.253(5) ?
Cu3 H6B . 2.0695(10) ?
C1 N1 . 1.356(8) ?
C1 C2 . 1.362(10) ?
C1 H1 . 0.93 ?
C2 C3 . 1.376(10) ?
C2 H2 . 0.93 ?
C3 C4 . 1.391(9) ?
C3 H3 . 0.93 ?
C4 C5 . 1.387(8) ?
C4 H4 . 0.93 ?
C5 N1 . 1.354(7) ?
C5 C6 . 1.474(8) ?
C6 N2 . 1.338(8) ?
C6 C7 . 1.392(8) ?
C7 C8 . 1.388(9) ?
C7 H7 . 0.93 ?
C8 C9 . 1.387(10) ?
C8 H8 . 0.93 ?
C9 C10 . 1.399(8) ?
C9 H9 . 0.93 ?
C10 N2 . 1.342(7) ?
C10 C11 . 1.487(8) ?
C11 N3 . 1.361(7) ?
C11 C12 . 1.401(8) ?
C12 C13 . 1.387(9) ?
C12 H12 . 0.93 ?
C13 C14 . 1.377(9) ?
C13 H13 . 0.93 ?
C14 C15 . 1.406(8) ?
C14 H14 . 0.93 ?
C15 N3 . 1.330(7) ?
C15 H15 . 0.93 ?
C16 N4 . 1.343(10) ?
C16 C17 . 1.396(12) ?
C16 H16 . 0.93 ?
C17 C18 . 1.368(14) ?
C17 H17 . 0.93 ?
C18 C19 . 1.374(15) ?
C18 H18 . 0.93 ?
C19 C20 . 1.397(12) ?
C19 H19 . 0.93 ?
C20 N4 . 1.352(9) ?
C20 C21 . 1.481(13) ?
C21 N5 . 1.338(11) ?
C21 C22 . 1.380(11) ?
C22 C23 . 1.375(16) ?
C22 H22 . 0.93 ?
C23 C24 . 1.353(15) ?
C23 H23 . 0.93 ?
C24 C25 . 1.413(11) ?
C24 H24 . 0.93 ?
C25 N5 . 1.333(11) ?
C25 C26 . 1.464(12) ?
C26 N6 . 1.363(9) ?
C26 C27 . 1.385(12) ?
C27 C28 . 1.357(13) ?
C27 H27 . 0.93 ?
C28 C29 . 1.392(13) ?
C28 H28 . 0.93 ?
C29 C30 . 1.383(13) ?
C29 H29 . 0.93 ?
C30 N6 . 1.338(10) ?
C30 H30 . 0.93 ?
C31 N7 . 1.346(8) ?
C31 C32 . 1.371(11) ?
C31 H31 . 0.93 ?
C32 C33 . 1.390(11) ?
C32 H32 . 0.93 ?
C33 C34 . 1.384(10) ?
C33 H33 . 0.93 ?
C34 C35 . 1.382(11) ?
C34 H34 . 0.93 ?
C35 N7 . 1.347(9) ?
C35 C36 . 1.487(9) ?
C36 N8 . 1.345(9) ?
C36 C37 . 1.391(9) ?
C37 C38 . 1.401(10) ?
C37 H37 . 0.93 ?
C38 C39 . 1.367(10) ?
C38 H38 . 0.93 ?
C39 C40 . 1.390(9) ?
C39 H39 . 0.93 ?
C40 N8 . 1.330(8) ?
C40 C41 . 1.484(10) ?
C41 N9 . 1.357(9) ?
C41 C42 . 1.392(10) ?
C42 C43 . 1.375(12) ?
C42 H42 . 0.93 ?
C43 C44 . 1.381(12) ?
C43 H43 . 0.93 ?
C44 C45 . 1.386(11) ?
C44 H44 . 0.93 ?
C45 N9 . 1.324(9) ?
C45 H45 . 0.93 ?
C46 O9 . 1.220(9) ?
C46 O7 . 1.288(8) ?
C46 C47 . 1.559(9) ?
C47 O10 . 1.224(8) ?
C47 O8 . 1.276(8) ?
C48 O13 . 1.232(9) ?
C48 O11 . 1.287(8) ?
C48 C49 . 1.544(8) ?
C49 O14 . 1.229(8) ?
C49 O12 . 1.290(8) ?
C50 O18 . 1.223(8) ?
C50 O16 . 1.266(8) ?
C50 C51 . 1.566(8) ?
C51 O17 . 1.225(8) ?
C51 O15 . 1.266(8) ?
C52 O22 . 1.216(10) ?
C52 O19 . 1.295(9) ?
C52 C53 . 1.556(11) ?
C53 O21 . 1.218(9) ?
C53 O20 . 1.277(10) ?
C54 O25 . 1.215(12) ?
C54 O23 . 1.290(9) ?
C54 C55 . 1.563(13) ?
C55 O26 . 1.224(11) ?
C55 O24 . 1.273(14) ?
C56 O30 . 1.214(8) ?
C56 O28 . 1.277(8) ?
C56 C57 . 1.545(8) ?
C57 O29 . 1.236(8) ?
C57 O27 . 1.276(7) ?
O1 H1A . 0.97(2) ?
O1 H1B . 0.97(2) ?
O2 H2A . 0.954(4) ?
O2 H2B . 0.944(4) ?
O3 H3A . 0.938(19) ?
O3 H3B . 0.941(8) ?
O5 H5A . 0.926(4) ?
O5 H5B . 0.940(4) ?
O6 H6A . 0.938(5) ?
O6 H6B . 0.953(5) ?
O31 H31A . 0.995(5) ?
O31 H31B . 0.993(4) ?
O32 H32A . 0.952(4) ?
O32 H32B . 0.959(5) ?
O33 H33A . 0.946(7) ?
O33 H33B . 0.969(8) ?
O34 H34A . 0.96(2) ?
O34 H34B . 0.94(2) ?
O35 H35A . 0.956(6) ?
O35 H35B . 0.966(5) ?
O36 H36A . 0.95(2) ?
O36 H36B . 0.992(6) ?
O37 H37A . 1.009(9) ?
O37 H37B . 0.947(10) ?
O38 H38A . 0.965(6) ?
O38 H38B . 0.981(5) ?

loop_
_geom_torsion_atom_site_label_1
_geom_torsion_atom_site_label_2
_geom_torsion_atom_site_label_3
_geom_torsion_atom_site_label_4
_geom_torsion
_geom_torsion_site_symmetry_1
_geom_torsion_site_symmetry_2
_geom_torsion_site_symmetry_3
_geom_torsion_site_symmetry_4
_geom_torsion_publ_flag
N1 C1 C2 C3 0.7(11) . . . . ?
C1 C2 C3 C4 -1.7(10) . . . . ?
C2 C3 C4 C5 2.0(10) . . . . ?
C3 C4 C5 N1 -1.4(9) . . . . ?
C3 C4 C5 C6 178.4(6) . . . . ?
N1 C5 C6 N2 9.2(7) . . . . ?
C4 C5 C6 N2 -170.6(5) . . . . ?
N1 C5 C6 C7 -172.2(5) . . . . ?
C4 C5 C6 C7 8.0(9) . . . . ?
N2 C6 C7 C8 -0.2(8) . . . . ?
C5 C6 C7 C8 -178.7(5) . . . . ?
C6 C7 C8 C9 0.6(9) . . . . ?
C7 C8 C9 C10 -2.2(9) . . . . ?
C8 C9 C10 N2 3.5(8) . . . . ?
C8 C9 C10 C11 -176.5(5) . . . . ?
N2 C10 C11 N3 -2.6(6) . . . . ?
C9 C10 C11 N3 177.5(5) . . . . ?
N2 C10 C11 C12 178.0(5) . . . . ?
C9 C10 C11 C12 -2.0(9) . . . . ?
N3 C11 C12 C13 1.9(8) . . . . ?
C10 C11 C12 C13 -178.7(5) . . . . ?
C11 C12 C13 C14 -0.7(9) . . . . ?
C12 C13 C14 C15 -1.3(9) . . . . ?
C13 C14 C15 N3 2.5(9) . . . . ?
N4 C16 C17 C18 2.8(10) . . . . ?
C16 C17 C18 C19 -1.9(11) . . . . ?
C17 C18 C19 C20 -0.5(11) . . . . ?
C18 C19 C20 N4 2.0(10) . . . . ?
C18 C19 C20 C21 -176.0(6) . . . . ?
N4 C20 C21 N5 1.4(8) . . . . ?
C19 C20 C21 N5 179.5(6) . . . . ?
N4 C20 C21 C22 -176.6(7) . . . . ?
C19 C20 C21 C22 1.4(11) . . . . ?
N5 C21 C22 C23 -3.1(11) . . . . ?
C20 C21 C22 C23 174.9(7) . . . . ?
C21 C22 C23 C24 2.1(13) . . . . ?
C22 C23 C24 C25 -1.2(13) . . . . ?
C23 C24 C25 N5 1.3(11) . . . . ?
C23 C24 C25 C26 -178.4(7) . . . . ?
N5 C25 C26 N6 -2.3(8) . . . . ?
C24 C25 C26 N6 177.4(7) . . . . ?
N5 C25 C26 C27 179.0(6) . . . . ?
C24 C25 C26 C27 -1.3(11) . . . . ?
N6 C26 C27 C28 -1.2(11) . . . . ?
C25 C26 C27 C28 177.4(7) . . . . ?
C26 C27 C28 C29 0.6(12) . . . . ?
C27 C28 C29 C30 0.8(13) . . . . ?
C28 C29 C30 N6 -1.8(12) . . . . ?
N7 C31 C32 C33 -1.5(11) . . . . ?
C31 C32 C33 C34 1.7(11) . . . . ?
C32 C33 C34 C35 -0.5(11) . . . . ?
C33 C34 C35 N7 -1.0(10) . . . . ?
C33 C34 C35 C36 179.3(6) . . . . ?
N7 C35 C36 N8 -3.2(8) . . . . ?
C34 C35 C36 N8 176.5(6) . . . . ?
N7 C35 C36 C37 176.0(6) . . . . ?
C34 C35 C36 C37 -4.3(11) . . . . ?
N8 C36 C37 C38 0.1(9) . . . . ?
C35 C36 C37 C38 -179.1(6) . . . . ?
C36 C37 C38 C39 -0.2(9) . . . . ?
C37 C38 C39 C40 -0.5(9) . . . . ?
C38 C39 C40 N8 1.2(9) . . . . ?
C38 C39 C40 C41 -178.2(6) . . . . ?
N8 C40 C41 N9 -0.2(8) . . . . ?
C39 C40 C41 N9 179.2(6) . . . . ?
N8 C40 C41 C42 -179.4(6) . . . . ?
C39 C40 C41 C42 0.0(10) . . . . ?
N9 C41 C42 C43 -1.4(10) . . . . ?
C40 C41 C42 C43 177.8(6) . . . . ?
C41 C42 C43 C44 -0.4(11) . . . . ?
C42 C43 C44 C45 1.5(11) . . . . ?
C43 C44 C45 N9 -1.0(12) . . . . ?
O9 C46 C47 O10 8.9(10) . . . . ?
O7 C46 C47 O10 -170.8(6) . . . . ?
O9 C46 C47 O8 -172.5(6) . . . . ?
O7 C46 C47 O8 7.8(8) . . . . ?
O13 C48 C49 O14 0.6(9) . . . . ?
O11 C48 C49 O14 -179.4(6) . . . . ?
O13 C48 C49 O12 -179.8(5) . . . . ?
O11 C48 C49 O12 0.2(8) . . . . ?
O18 C50 C51 O17 0.8(9) . . . . ?
O16 C50 C51 O17 -178.6(6) . . . . ?
O18 C50 C51 O15 -177.7(6) . . . . ?
O16 C50 C51 O15 2.9(8) . . . . ?
O22 C52 C53 O21 -4.9(10) . . . . ?
O19 C52 C53 O21 175.2(6) . . . . ?
O22 C52 C53 O20 173.8(6) . . . . ?
O19 C52 C53 O20 -6.0(8) . . . . ?
O25 C54 C55 O26 -9.3(12) . . . . ?
O23 C54 C55 O26 170.6(7) . . . . ?
O25 C54 C55 O24 171.9(8) . . . . ?
O23 C54 C55 O24 -8.2(9) . . . . ?
O30 C56 C57 O29 2.5(9) . . . . ?
O28 C56 C57 O29 -176.1(6) . . . . ?
O30 C56 C57 O27 -179.2(6) . . . . ?
O28 C56 C57 O27 2.2(8) . . . . ?
C4 C5 N1 C1 0.4(8) . . . . ?
C6 C5 N1 C1 -179.4(5) . . . . ?
C4 C5 N1 Cu1 175.2(4) . . . . ?
C6 C5 N1 Cu1 -4.6(6) . . . . ?
C2 C1 N1 C5 0.0(10) . . . . ?
C2 C1 N1 Cu1 -174.1(5) . . . . ?
C7 C6 N2 C10 1.5(8) . . . . ?
C5 C6 N2 C10 -179.7(5) . . . . ?
C7 C6 N2 Cu1 171.4(4) . . . . ?
C5 C6 N2 Cu1 -9.9(6) . . . . ?
C9 C10 N2 C6 -3.3(8) . . . . ?
C11 C10 N2 C6 176.7(5) . . . . ?
C9 C10 N2 Cu1 -173.2(4) . . . . ?
C11 C10 N2 Cu1 6.9(6) . . . . ?
C14 C15 N3 C11 -1.4(8) . . . . ?
C14 C15 N3 Cu1 -178.8(4) . . . . ?
C12 C11 N3 C15 -0.9(8) . . . . ?
C10 C11 N3 C15 179.7(5) . . . . ?
C12 C11 N3 Cu1 176.9(4) . . . . ?
C10 C11 N3 Cu1 -2.6(5) . . . . ?
C17 C16 N4 C20 -1.3(10) . . . . ?
C17 C16 N4 Cu2 178.7(5) . . . . ?
C19 C20 N4 C16 -1.1(10) . . . . ?
C21 C20 N4 C16 177.0(6) . . . . ?
C19 C20 N4 Cu2 178.9(5) . . . . ?
C21 C20 N4 Cu2 -2.9(7) . . . . ?
C24 C25 N5 C21 -2.5(10) . . . . ?
C26 C25 N5 C21 177.3(6) . . . . ?
C24 C25 N5 Cu2 -178.2(5) . . . . ?
C26 C25 N5 Cu2 1.5(7) . . . . ?
C22 C21 N5 C25 3.4(10) . . . . ?
C20 C21 N5 C25 -174.9(6) . . . . ?
C22 C21 N5 Cu2 179.2(5) . . . . ?
C20 C21 N5 Cu2 0.9(7) . . . . ?
C29 C30 N6 C26 1.2(10) . . . . ?
C29 C30 N6 Cu2 -179.3(6) . . . . ?
C27 C26 N6 C30 0.3(9) . . . . ?
C25 C26 N6 C30 -178.4(6) . . . . ?
C27 C26 N6 Cu2 -179.2(5) . . . . ?
C25 C26 N6 Cu2 2.0(7) . . . . ?
C32 C31 N7 C35 0.1(11) . . . . ?
C32 C31 N7 Cu3 175.0(5) . . . . ?
C34 C35 N7 C31 1.2(10) . . . . ?
C36 C35 N7 C31 -179.1(6) . . . . ?
C34 C35 N7 Cu3 -174.3(5) . . . . ?
C36 C35 N7 Cu3 5.4(7) . . . . ?
C39 C40 N8 C36 -1.3(9) . . . . ?
C41 C40 N8 C36 178.2(5) . . . . ?
C39 C40 N8 Cu3 179.3(5) . . . . ?
C41 C40 N8 Cu3 -1.2(7) . . . . ?
C37 C36 N8 C40 0.6(9) . . . . ?
C35 C36 N8 C40 179.9(5) . . . . ?
C37 C36 N8 Cu3 -179.9(5) . . . . ?
C35 C36 N8 Cu3 -0.6(7) . . . . ?
C44 C45 N9 C41 -0.6(11) . . . . ?
C44 C45 N9 Cu3 -179.3(5) . . . . ?
C42 C41 N9 C45 1.9(9) . . . . ?
C40 C41 N9 C45 -177.4(6) . . . . ?
C42 C41 N9 Cu3 -179.3(5) . . . . ?
C40 C41 N9 Cu3 1.5(7) . . . . ?
O9 C46 O7 Cr1 -178.9(5) . . . . ?
C47 C46 O7 Cr1 0.7(6) . . . . ?
O10 C47 O8 Cr1 166.2(6) . . . . ?
C46 C47 O8 Cr1 -12.3(7) . . . . ?
O13 C48 O11 Cr1 175.7(5) . . . . ?
C49 C48 O11 Cr1 -4.3(6) . . . . ?
O14 C49 O12 Cr1 -176.5(5) . . . . ?
C48 C49 O12 Cr1 3.9(6) . . . . ?
O17 C51 O15 Cr1 178.9(5) . . . . ?
C50 C51 O15 Cr1 -2.7(7) . . . . ?
O18 C50 O16 Cr1 179.2(6) . . . . ?
C51 C50 O16 Cr1 -1.5(7) . . . . ?
O15 C51 O17 Cu2 177.5(5) . . . . ?
C50 C51 O17 Cu2 -0.9(6) . . . . ?
O16 C50 O18 Cu2 179.2(5) . . . . ?
C51 C50 O18 Cu2 -0.1(9) . . . . ?
O22 C52 O19 Cr2 -177.5(6) . . . . ?
C53 C52 O19 Cr2 2.3(7) . . . . ?
O21 C53 O20 Cr2 -174.6(6) . . . . ?
C52 C53 O20 Cr2 6.8(7) . . . . ?
O25 C54 O23 Cr2 -168.8(7) . . . . ?
C55 C54 O23 Cr2 11.4(7) . . . . ?
O26 C55 O24 Cr2 -177.9(7) . . . . ?
C54 C55 O24 Cr2 0.8(8) . . . . ?
O29 C57 O27 Cr2 170.8(5) . . . . ?
C56 C57 O27 Cr2 -7.4(7) . . . . ?
O30 C56 O28 Cr2 -174.2(6) . . . . ?
C57 C56 O28 Cr2 4.3(7) . . . . ?
O27 C57 O29 Cu3 -173.9(5) . . . . ?
C56 C57 O29 Cu3 4.2(7) . . . . ?
